data_4080173
loop_
_publ_author_name
'Chu, Terry'
'Piers, Warren E.'
'Dutton, Jason L.'
'Parvez, Masood'

_publ_section_title
;
 Synthesis and Reactivity of a Terminal Scandium Imido Complex
;
_journal_issue 5
_journal_name_full Organometallics
_journal_page_first 1159
_journal_paper_doi 10.1021/om300913d
_journal_volume 32
_journal_year 2013
_chemical_formula_moiety 'C55 H76 N3 Sc, C5 H12'
_chemical_formula_sum 'C60 H88 N3 Sc'
_chemical_formula_weight 896.29
_chemical_name_systematic
;
 ?
;
_space_group_IT_number 14
_symmetry_cell_setting monoclinic
_symmetry_space_group_name_Hall '-P 2yn'
_symmetry_space_group_name_H-M 'P 1 21/n 1'
_atom_sites_solution_hydrogens geom
_atom_sites_solution_primary direct
_atom_sites_solution_secondary difmap
_cell_angle_alpha 90.00
_cell_angle_beta 103.8673(8)
_cell_angle_gamma 90.00
_cell_formula_units_Z 4
_cell_length_a 13.6417(2)
_cell_length_b 18.0956(3)
_cell_length_c 23.0011(3)
_cell_measurement_reflns_used 12945
_cell_measurement_temperature 173(2)
_cell_measurement_theta_max 27.5
_cell_measurement_theta_min 1.0
_cell_volume 5512.44(14)
_computing_cell_refinement 'HKL DENZO (Otwinowski & Minor, 1997)'
_computing_data_collection 'COLLECT (Hooft, 1998)'
_computing_data_reduction 'SCALEPACK (Otwinowski & Minor, 1997)'
_computing_molecular_graphics 'ORTEP-3 (Farrugia, 1997)'
_computing_publication_material 'SHELXL-97 (Sheldrick, 2008)'
_computing_structure_refinement 'SHELXL-97 (Sheldrick, 2008)'
_computing_structure_solution 'SIR92 (Altomare et al., 1991)'
_diffrn_ambient_temperature 173(2)
_diffrn_measured_fraction_theta_full 0.998
_diffrn_measured_fraction_theta_max 0.998
_diffrn_measurement_device_type 'Nonius APEX2 CCD'
_diffrn_measurement_method ' \w and \f scans '
_diffrn_radiation_monochromator graphite
_diffrn_radiation_source 'fine-focus sealed tube'
_diffrn_radiation_type MoK\a
_diffrn_radiation_wavelength 0.71073
_diffrn_reflns_av_R_equivalents 0.0524
_diffrn_reflns_av_sigmaI/netI 0.0548
_diffrn_reflns_limit_h_max 16
_diffrn_reflns_limit_h_min -16
_diffrn_reflns_limit_k_max 21
_diffrn_reflns_limit_k_min -21
_diffrn_reflns_limit_l_max 27
_diffrn_reflns_limit_l_min -27
_diffrn_reflns_number 18859
_diffrn_reflns_theta_full 25.00
_diffrn_reflns_theta_max 25.00
_diffrn_reflns_theta_min 1.97
_diffrn_standards_interval_count 0
_exptl_absorpt_coefficient_mu 0.172
_exptl_absorpt_correction_T_max 0.9864
_exptl_absorpt_correction_T_min 0.9731
_exptl_absorpt_correction_type multi-scan
_exptl_absorpt_process_details 'SORTAV: (Blessing, 1997)'
_exptl_crystal_colour Yellow
_exptl_crystal_density_diffrn 1.080
_exptl_crystal_density_method 'not measured'
_exptl_crystal_description Prism
_exptl_crystal_F_000 1960
_exptl_crystal_size_max 0.16
_exptl_crystal_size_mid 0.12
_exptl_crystal_size_min 0.08
_refine_diff_density_max 0.754
_refine_diff_density_min -0.525
_refine_diff_density_rms 0.053
_refine_ls_extinction_method none
_refine_ls_goodness_of_fit_ref 1.227
_refine_ls_hydrogen_treatment mixed
_refine_ls_matrix_type full
_refine_ls_number_parameters 598
_refine_ls_number_reflns 9691
_refine_ls_number_restraints 0
_refine_ls_restrained_S_all 1.227
_refine_ls_R_factor_all 0.1021
_refine_ls_R_factor_gt 0.0709
_refine_ls_shift/su_max 0.003
_refine_ls_shift/su_mean 0.000
_refine_ls_structure_factor_coef Fsqd
_refine_ls_weighting_details 'calc w=1/[\s^2^(Fo^2^)+(0.0175P)^2^+6.20P] where P=(Fo^2^+2Fc^2^)/3'
_refine_ls_weighting_scheme calc
_refine_ls_wR_factor_gt 0.1273
_refine_ls_wR_factor_ref 0.1413
_reflns_number_gt 7133
_reflns_number_total 9691
_reflns_threshold_expression >2sigma(I)
_cod_data_source_file om300913d_si_002.cif
_cod_data_source_block Compound_I
_cod_depositor_comments
;
The following automatic conversions were performed:

'_symmetry_cell_setting' value 'Monoclinic' changed to 'monoclinic'
according to /home/saulius/struct/CIF-dictionaries/cif_core.dic
dictionary named 'cif_core.dic' version 2.4.2 from
2011-04-26.

'_exptl_absorpt_correction_type' value 'Multi-scan'
changed to 'multi-scan' according to
/home/saulius/struct/CIF-dictionaries/cif_core.dic dictionary named
'cif_core.dic' version 2.4.2 from 2011-04-26.

Automatic conversion script
Id: cif_fix_values 1891 2012-01-12 08:04:46Z andrius 
;
_cod_original_sg_symbol_H-M 'P 21/n'
_cod_database_code 4080173

loop_
_symmetry_equiv_pos_as_xyz
'x, y, z'
'-x+1/2, y+1/2, -z+1/2'
'-x, -y, -z'
'x-1/2, -y-1/2, z-1/2'

loop_
_atom_site_label
_atom_site_type_symbol
_atom_site_fract_x
_atom_site_fract_y
_atom_site_fract_z
_atom_site_U_iso_or_equiv
_atom_site_adp_type
_atom_site_occupancy
_atom_site_symmetry_multiplicity
_atom_site_calc_flag
_atom_site_refinement_flags
Sc1 Sc -0.00273(4) 0.07406(3) 0.71150(2) 0.02720(15) Uani 1 1 d .
N1 N 0.04099(17) 0.15953(13) 0.77212(10) 0.0274(5) Uani 1 1 d .
N2 N -0.14747(18) 0.12607(13) 0.67605(10) 0.0279(6) Uani 1 1 d .
N3 N -0.0046(2) -0.01235(14) 0.76702(11) 0.0334(6) Uani 1 1 d .
H3 H -0.002(2) 0.0083(18) 0.7973(14) 0.040 Uiso 1 1 d .
C1 C 0.1687(3) 0.2946(2) 0.82487(17) 0.0577(10) Uani 1 1 d .
H1A H 0.2137 0.3375 0.8287 0.069 Uiso 1 1 calc R
H1B H 0.2091 0.2492 0.8315 0.069 Uiso 1 1 calc R
H1C H 0.1282 0.2980 0.8547 0.069 Uiso 1 1 calc R
C2 C 0.0984(2) 0.29332(18) 0.76168(15) 0.0392(8) Uani 1 1 d .
C3 C 0.0224(2) 0.22778(16) 0.74734(13) 0.0308(7) Uani 1 1 d .
C4 C -0.0631(2) 0.24137(17) 0.70189(13) 0.0321(7) Uani 1 1 d .
H4 H -0.0630 0.2888 0.6842 0.038 Uiso 1 1 calc R
C5 C -0.1515(2) 0.19872(16) 0.67599(12) 0.0279(7) Uani 1 1 d .
C6 C -0.2470(2) 0.24740(17) 0.65321(14) 0.0338(7) Uani 1 1 d .
C7 C -0.3442(2) 0.20859(18) 0.62030(15) 0.0408(8) Uani 1 1 d .
H7A H -0.3995 0.2445 0.6111 0.049 Uiso 1 1 calc R
H7B H -0.3608 0.1694 0.6457 0.049 Uiso 1 1 calc R
H7C H -0.3345 0.1870 0.5830 0.049 Uiso 1 1 calc R
C8 C 0.1642(3) 0.2871(2) 0.71657(18) 0.0611(11) Uani 1 1 d .
H8A H 0.1220 0.2928 0.6759 0.073 Uiso 1 1 calc R
H8B H 0.1970 0.2385 0.7205 0.073 Uiso 1 1 calc R
H8C H 0.2159 0.3258 0.7245 0.073 Uiso 1 1 calc R
C9 C 0.0457(3) 0.36881(19) 0.7537(2) 0.0645(12) Uani 1 1 d .
H9A H 0.0151 0.3773 0.7112 0.077 Uiso 1 1 calc R
H9B H 0.0952 0.4077 0.7688 0.077 Uiso 1 1 calc R
H9C H -0.0070 0.3696 0.7761 0.077 Uiso 1 1 calc R
C10 C -0.2268(3) 0.3087(2) 0.61104(17) 0.0521(10) Uani 1 1 d .
H10A H -0.2891 0.3365 0.5951 0.063 Uiso 1 1 calc R
H10B H -0.2036 0.2864 0.5779 0.063 Uiso 1 1 calc R
H10C H -0.1747 0.3422 0.6333 0.063 Uiso 1 1 calc R
C11 C -0.2689(3) 0.28260(19) 0.70986(15) 0.0455(9) Uani 1 1 d .
H11A H -0.3290 0.3140 0.6985 0.055 Uiso 1 1 calc R
H11B H -0.2110 0.3126 0.7301 0.055 Uiso 1 1 calc R
H11C H -0.2807 0.2436 0.7369 0.055 Uiso 1 1 calc R
C12 C 0.0972(3) 0.0770(2) 0.64962(14) 0.0421(8) Uani 1 1 d .
C13 C 0.1640(3) 0.08967(19) 0.62447(13) 0.0411(8) Uani 1 1 d .
C14 C 0.2447(2) 0.10754(19) 0.59609(13) 0.0380(8) Uani 1 1 d .
C15 C 0.3400(3) 0.0782(2) 0.61660(16) 0.0517(9) Uani 1 1 d .
H15 H 0.3521 0.0441 0.6495 0.062 Uiso 1 1 d R
C16 C 0.4176(3) 0.0983(2) 0.59016(18) 0.0605(11) Uani 1 1 d .
H16 H 0.4831 0.0778 0.6045 0.073 Uiso 1 1 calc R
C17 C 0.4005(3) 0.1472(2) 0.54381(17) 0.0580(11) Uani 1 1 d .
H17 H 0.4542 0.1614 0.5265 0.070 Uiso 1 1 calc R
C18 C 0.3065(3) 0.1757(2) 0.52230(16) 0.0559(10) Uani 1 1 d .
H18 H 0.2943 0.2090 0.4894 0.067 Uiso 1 1 calc R
C19 C 0.2286(3) 0.1563(2) 0.54823(15) 0.0460(9) Uani 1 1 d .
H19 H 0.1633 0.1767 0.5331 0.055 Uiso 1 1 calc R
C20 C 0.0928(2) 0.14640(16) 0.83348(12) 0.0306(7) Uani 1 1 d .
C21 C 0.0425(3) 0.16300(18) 0.87882(14) 0.0407(8) Uani 1 1 d .
C22 C 0.0914(3) 0.1489(2) 0.93783(15) 0.0547(10) Uani 1 1 d .
H22 H 0.0592 0.1611 0.9688 0.066 Uiso 1 1 calc R
C23 C 0.1856(3) 0.1174(2) 0.95228(15) 0.0588(11) Uani 1 1 d .
H23 H 0.2180 0.1084 0.9930 0.071 Uiso 1 1 calc R
C24 C 0.2334(3) 0.0990(2) 0.90791(15) 0.0489(9) Uani 1 1 d .
H24 H 0.2983 0.0767 0.9185 0.059 Uiso 1 1 calc R
C25 C 0.1884(2) 0.11241(18) 0.84779(14) 0.0373(8) Uani 1 1 d .
C26 C -0.0646(3) 0.1939(2) 0.86430(16) 0.0510(10) Uani 1 1 d .
H26 H -0.0897 0.1943 0.8197 0.061 Uiso 1 1 calc R
C27 C -0.0690(4) 0.2725(2) 0.8861(3) 0.107(2) Uani 1 1 d .
H27A H -0.1393 0.2895 0.8762 0.129 Uiso 1 1 calc R
H27B H -0.0287 0.3046 0.8665 0.129 Uiso 1 1 calc R
H27C H -0.0420 0.2743 0.9295 0.129 Uiso 1 1 calc R
C28 C -0.1357(3) 0.1464(2) 0.88938(19) 0.0681(12) Uani 1 1 d .
H28A H -0.2050 0.1643 0.8746 0.082 Uiso 1 1 calc R
H28B H -0.1170 0.1489 0.9332 0.082 Uiso 1 1 calc R
H28C H -0.1313 0.0951 0.8766 0.082 Uiso 1 1 calc R
C29 C 0.2456(2) 0.09117(19) 0.80110(15) 0.0412(8) Uani 1 1 d .
H29 H 0.2040 0.1067 0.7611 0.049 Uiso 1 1 calc R
C30 C 0.2621(3) 0.0076(2) 0.79903(18) 0.0557(10) Uani 1 1 d .
H30A H 0.2928 -0.0043 0.7658 0.067 Uiso 1 1 calc R
H30B H 0.1970 -0.0178 0.7932 0.067 Uiso 1 1 calc R
H30C H 0.3069 -0.0086 0.8368 0.067 Uiso 1 1 calc R
C31 C 0.3475(3) 0.1302(2) 0.81109(19) 0.0652(11) Uani 1 1 d .
H31A H 0.3794 0.1177 0.7784 0.078 Uiso 1 1 calc R
H31B H 0.3912 0.1141 0.8493 0.078 Uiso 1 1 calc R
H31C H 0.3375 0.1837 0.8119 0.078 Uiso 1 1 calc R
C32 C -0.2263(2) 0.07625(16) 0.64593(12) 0.0291(7) Uani 1 1 d .
C33 C -0.2852(2) 0.03908(16) 0.67871(13) 0.0322(7) Uani 1 1 d .
C34 C -0.3548(3) -0.01271(18) 0.64896(16) 0.0441(8) Uani 1 1 d .
H34 H -0.3952 -0.0387 0.6705 0.053 Uiso 1 1 calc R
C35 C -0.3663(3) -0.0271(2) 0.58885(16) 0.0497(9) Uani 1 1 d .
H35 H -0.4148 -0.0622 0.5692 0.060 Uiso 1 1 calc R
C36 C -0.3074(3) 0.00956(19) 0.55743(15) 0.0468(9) Uani 1 1 d .
H36 H -0.3159 -0.0006 0.5160 0.056 Uiso 1 1 calc R
C37 C -0.2357(2) 0.06113(18) 0.58475(14) 0.0378(8) Uani 1 1 d .
C38 C -0.2780(2) 0.05367(18) 0.74494(14) 0.0377(8) Uani 1 1 d .
H38 H -0.2214 0.0893 0.7597 0.045 Uiso 1 1 calc R
C39 C -0.3756(3) 0.0885(2) 0.75476(16) 0.0535(10) Uani 1 1 d .
H39A H -0.3671 0.0998 0.7973 0.064 Uiso 1 1 calc R
H39B H -0.4317 0.0537 0.7418 0.064 Uiso 1 1 calc R
H39C H -0.3902 0.1341 0.7313 0.064 Uiso 1 1 calc R
C40 C -0.2550(3) -0.01686(19) 0.78174(15) 0.0491(9) Uani 1 1 d .
H40A H -0.2430 -0.0048 0.8244 0.059 Uiso 1 1 calc R
H40B H -0.1946 -0.0404 0.7740 0.059 Uiso 1 1 calc R
H40C H -0.3124 -0.0508 0.7705 0.059 Uiso 1 1 calc R
C41 C -0.1730(3) 0.0981(2) 0.54663(14) 0.0446(9) Uani 1 1 d .
H41 H -0.1305 0.1368 0.5718 0.053 Uiso 1 1 calc R
C42 C -0.1019(3) 0.0426(2) 0.52808(15) 0.0538(10) Uani 1 1 d .
H42A H -0.0592 0.0681 0.5057 0.065 Uiso 1 1 calc R
H42B H -0.1416 0.0043 0.5027 0.065 Uiso 1 1 calc R
H42C H -0.0592 0.0196 0.5639 0.065 Uiso 1 1 calc R
C43 C -0.2365(3) 0.1362(2) 0.49083(16) 0.0709(13) Uani 1 1 d .
H43A H -0.1919 0.1611 0.4694 0.085 Uiso 1 1 calc R
H43B H -0.2811 0.1727 0.5028 0.085 Uiso 1 1 calc R
H43C H -0.2773 0.0993 0.4646 0.085 Uiso 1 1 calc R
C44 C 0.0151(2) -0.08788(17) 0.77694(13) 0.0305(7) Uani 1 1 d .
C45 C -0.0010(2) -0.13633(17) 0.72771(13) 0.0323(7) Uani 1 1 d .
C46 C 0.0185(2) -0.21115(18) 0.73731(15) 0.0401(8) Uani 1 1 d .
H46 H 0.0068 -0.2437 0.7039 0.048 Uiso 1 1 calc R
C47 C 0.0544(3) -0.23938(18) 0.79389(16) 0.0453(9) Uani 1 1 d .
H47 H 0.0666 -0.2909 0.7996 0.054 Uiso 1 1 calc R
C48 C 0.0722(2) -0.19217(18) 0.84204(15) 0.0417(8) Uani 1 1 d .
H48 H 0.0979 -0.2117 0.8811 0.050 Uiso 1 1 calc R
C49 C 0.0539(2) -0.11674(18) 0.83538(13) 0.0352(7) Uani 1 1 d .
C50 C -0.0387(3) -0.10950(18) 0.66377(13) 0.0399(8) Uani 1 1 d .
H50 H -0.0505 -0.0551 0.6654 0.048 Uiso 1 1 calc R
C51 C 0.0396(3) -0.1214(2) 0.62754(17) 0.0682(12) Uani 1 1 d .
H51A H 0.0117 -0.1058 0.5861 0.082 Uiso 1 1 calc R
H51B H 0.0577 -0.1738 0.6283 0.082 Uiso 1 1 calc R
H51C H 0.1000 -0.0921 0.6449 0.082 Uiso 1 1 calc R
C52 C -0.1390(3) -0.1451(2) 0.63367(18) 0.0719(13) Uani 1 1 d .
H52A H -0.1635 -0.1244 0.5934 0.086 Uiso 1 1 calc R
H52B H -0.1884 -0.1354 0.6575 0.086 Uiso 1 1 calc R
H52C H -0.1298 -0.1986 0.6307 0.086 Uiso 1 1 calc R
C53 C 0.0736(3) -0.0679(2) 0.89038(13) 0.0435(8) Uani 1 1 d .
H53 H 0.0863 -0.0169 0.8771 0.052 Uiso 1 1 calc R
C54 C -0.0188(3) -0.0636(2) 0.91666(16) 0.0642(11) Uani 1 1 d .
H54A H -0.0071 -0.0267 0.9488 0.077 Uiso 1 1 calc R
H54B H -0.0307 -0.1120 0.9329 0.077 Uiso 1 1 calc R
H54C H -0.0779 -0.0493 0.8852 0.077 Uiso 1 1 calc R
C55 C 0.1666(3) -0.0903(2) 0.93873(17) 0.0732(13) Uani 1 1 d .
H55A H 0.1793 -0.0534 0.9708 0.088 Uiso 1 1 calc R
H55B H 0.2253 -0.0934 0.9212 0.088 Uiso 1 1 calc R
H55C H 0.1549 -0.1386 0.9552 0.088 Uiso 1 1 calc R
C56 C 0.0017(6) 0.2954(4) 0.5332(4) 0.182(4) Uani 1 1 d .
H56A H -0.0016 0.2417 0.5373 0.273 Uiso 1 1 calc R
H56B H -0.0665 0.3162 0.5261 0.273 Uiso 1 1 calc R
H56C H 0.0439 0.3165 0.5700 0.273 Uiso 1 1 calc R
C57 C 0.0452(6) 0.3133(4) 0.4828(3) 0.142(3) Uani 1 1 d .
H57A H 0.0034 0.2908 0.4459 0.171 Uiso 1 1 calc R
H57B H 0.1138 0.2919 0.4899 0.171 Uiso 1 1 calc R
C58 C 0.0518(4) 0.4027(4) 0.4731(2) 0.118(3) Uani 1 1 d .
H58A H -0.0173 0.4233 0.4604 0.141 Uiso 1 1 calc R
H58B H 0.0857 0.4262 0.5115 0.141 Uiso 1 1 calc R
C59 C 0.1045(4) 0.4189(6) 0.4303(3) 0.154(4) Uani 1 1 d .
H59A H 0.0751 0.3914 0.3930 0.185 Uiso 1 1 calc R
H59B H 0.1758 0.4037 0.4448 0.185 Uiso 1 1 calc R
C60 C 0.0989(5) 0.5004(4) 0.4180(3) 0.120(2) Uani 1 1 d .
H60A H 0.1363 0.5120 0.3877 0.181 Uiso 1 1 calc R
H60B H 0.1286 0.5273 0.4550 0.181 Uiso 1 1 calc R
H60C H 0.0282 0.5151 0.4033 0.181 Uiso 1 1 calc R

loop_
_atom_site_aniso_label
_atom_site_aniso_U_11
_atom_site_aniso_U_22
_atom_site_aniso_U_33
_atom_site_aniso_U_23
_atom_site_aniso_U_13
_atom_site_aniso_U_12
Sc1 0.0311(3) 0.0260(3) 0.0248(3) 0.0005(2) 0.0072(2) 0.0026(3)
N1 0.0270(13) 0.0287(14) 0.0264(12) 0.0005(11) 0.0062(10) -0.0023(11)
N2 0.0313(14) 0.0266(14) 0.0258(12) 0.0015(11) 0.0066(11) 0.0000(11)
N3 0.0450(16) 0.0284(15) 0.0251(13) -0.0009(11) 0.0052(12) 0.0027(12)
C1 0.056(2) 0.043(2) 0.068(3) -0.0039(19) 0.003(2) -0.0219(19)
C2 0.0338(18) 0.0316(18) 0.052(2) 0.0010(16) 0.0098(15) -0.0049(15)
C3 0.0321(17) 0.0272(17) 0.0368(16) -0.0021(14) 0.0156(14) -0.0052(14)
C4 0.0311(17) 0.0272(17) 0.0382(17) 0.0073(14) 0.0087(14) -0.0027(14)
C5 0.0331(17) 0.0274(17) 0.0252(14) 0.0034(13) 0.0110(13) 0.0007(14)
C6 0.0321(17) 0.0269(17) 0.0409(17) 0.0041(14) 0.0056(14) 0.0026(14)
C7 0.0357(19) 0.0376(19) 0.0459(19) 0.0059(16) 0.0036(15) 0.0091(16)
C8 0.051(2) 0.060(3) 0.079(3) -0.002(2) 0.028(2) -0.021(2)
C9 0.055(2) 0.030(2) 0.101(3) -0.005(2) 0.005(2) -0.0081(19)
C10 0.040(2) 0.047(2) 0.065(2) 0.0264(19) 0.0039(18) 0.0068(17)
C11 0.040(2) 0.036(2) 0.061(2) -0.0089(17) 0.0123(17) 0.0048(16)
C12 0.044(2) 0.050(2) 0.0351(17) -0.0019(16) 0.0132(16) 0.0009(17)
C13 0.047(2) 0.044(2) 0.0319(17) -0.0054(15) 0.0079(16) 0.0057(17)
C14 0.0372(19) 0.046(2) 0.0308(16) -0.0101(15) 0.0089(14) 0.0015(16)
C15 0.043(2) 0.066(3) 0.045(2) -0.0080(19) 0.0069(17) 0.006(2)
C16 0.034(2) 0.082(3) 0.064(3) -0.019(2) 0.0085(19) 0.000(2)
C17 0.049(2) 0.078(3) 0.051(2) -0.027(2) 0.0201(19) -0.026(2)
C18 0.060(3) 0.065(3) 0.044(2) -0.0070(19) 0.0146(19) -0.019(2)
C19 0.040(2) 0.052(2) 0.048(2) -0.0033(18) 0.0140(17) -0.0019(17)
C20 0.0362(18) 0.0251(16) 0.0288(15) -0.0028(13) 0.0044(13) -0.0072(14)
C21 0.054(2) 0.0360(19) 0.0334(17) -0.0037(15) 0.0134(16) -0.0040(17)
C22 0.078(3) 0.055(2) 0.0309(18) -0.0059(17) 0.0122(19) -0.004(2)
C23 0.078(3) 0.061(3) 0.0280(18) -0.0011(18) -0.0059(19) -0.013(2)
C24 0.044(2) 0.053(2) 0.0415(19) 0.0023(17) -0.0065(16) -0.0084(18)
C25 0.0348(18) 0.0352(18) 0.0381(17) 0.0006(15) 0.0011(14) -0.0084(15)
C26 0.060(2) 0.059(2) 0.0413(19) -0.0007(18) 0.0267(18) 0.011(2)
C27 0.103(4) 0.054(3) 0.194(6) -0.015(4) 0.093(4) 0.005(3)
C28 0.064(3) 0.074(3) 0.069(3) -0.001(2) 0.019(2) -0.006(2)
C29 0.0274(17) 0.048(2) 0.0467(19) 0.0061(17) 0.0058(15) 0.0030(15)
C30 0.044(2) 0.055(2) 0.071(3) 0.002(2) 0.0199(19) 0.0085(19)
C31 0.044(2) 0.069(3) 0.085(3) 0.012(2) 0.019(2) -0.005(2)
C32 0.0297(16) 0.0234(15) 0.0318(15) 0.0013(13) 0.0027(13) 0.0067(13)
C33 0.0314(17) 0.0247(16) 0.0383(17) 0.0015(14) 0.0041(14) 0.0008(14)
C34 0.042(2) 0.0319(19) 0.057(2) -0.0016(17) 0.0108(17) -0.0072(16)
C35 0.044(2) 0.039(2) 0.059(2) -0.0160(18) -0.0005(18) -0.0090(17)
C36 0.051(2) 0.045(2) 0.0384(18) -0.0107(17) -0.0021(17) 0.0019(18)
C37 0.0414(19) 0.0336(18) 0.0359(17) -0.0030(15) 0.0041(15) 0.0078(15)
C38 0.0402(19) 0.0360(19) 0.0368(17) 0.0037(15) 0.0092(15) -0.0058(15)
C39 0.065(2) 0.050(2) 0.052(2) 0.0064(18) 0.0249(19) 0.008(2)
C40 0.049(2) 0.046(2) 0.051(2) 0.0149(18) 0.0101(17) -0.0047(18)
C41 0.057(2) 0.046(2) 0.0309(17) -0.0038(15) 0.0103(16) 0.0029(18)
C42 0.060(2) 0.063(3) 0.0391(19) -0.0033(18) 0.0136(18) 0.003(2)
C43 0.092(3) 0.077(3) 0.044(2) 0.018(2) 0.017(2) 0.026(3)
C44 0.0247(16) 0.0310(17) 0.0352(16) 0.0069(14) 0.0058(13) -0.0003(13)
C45 0.0320(17) 0.0305(17) 0.0354(16) 0.0019(14) 0.0096(14) 0.0018(14)
C46 0.042(2) 0.0341(19) 0.0461(19) -0.0017(16) 0.0138(16) 0.0034(16)
C47 0.050(2) 0.0257(18) 0.061(2) 0.0122(17) 0.0149(18) 0.0073(16)
C48 0.0407(19) 0.039(2) 0.0422(19) 0.0165(16) 0.0024(15) 0.0010(16)
C49 0.0324(17) 0.0360(19) 0.0352(17) 0.0098(14) 0.0040(14) -0.0033(15)
C50 0.051(2) 0.0334(18) 0.0341(17) -0.0018(15) 0.0087(15) 0.0079(16)
C51 0.096(3) 0.067(3) 0.050(2) 0.015(2) 0.036(2) 0.027(3)
C52 0.075(3) 0.061(3) 0.063(3) -0.004(2) -0.016(2) 0.004(2)
C53 0.049(2) 0.046(2) 0.0303(16) 0.0096(16) -0.0001(15) -0.0106(18)
C54 0.079(3) 0.076(3) 0.038(2) -0.011(2) 0.015(2) -0.013(2)
C55 0.081(3) 0.074(3) 0.048(2) 0.009(2) -0.018(2) -0.011(3)
C56 0.212(9) 0.151(7) 0.237(9) 0.087(7) 0.161(8) 0.081(6)
C57 0.158(7) 0.106(5) 0.160(7) -0.004(5) 0.030(5) 0.070(5)
C58 0.051(3) 0.222(8) 0.073(3) -0.028(4) 0.000(3) 0.030(4)
C59 0.068(4) 0.295(12) 0.090(4) -0.065(6) 0.002(3) 0.028(6)
C60 0.158(6) 0.095(5) 0.132(5) -0.020(4) 0.081(5) -0.030(5)

loop_
_atom_type_symbol
_atom_type_description
_atom_type_scat_dispersion_real
_atom_type_scat_dispersion_imag
_atom_type_scat_source
C C 0.0033 0.0016 'International Tables Vol C Tables 4.2.6.8 and 6.1.1.4'
H H 0.0000 0.0000 'International Tables Vol C Tables 4.2.6.8 and 6.1.1.4'
Sc Sc 0.2519 0.3716 'International Tables Vol C Tables 4.2.6.8 and 6.1.1.4'
N N 0.0061 0.0033 'International Tables Vol C Tables 4.2.6.8 and 6.1.1.4'

loop_
_geom_angle_atom_site_label_1
_geom_angle_atom_site_label_2
_geom_angle_atom_site_label_3
_geom_angle
N3 Sc1 N1 101.38(10)
N3 Sc1 N2 115.19(10)
N1 Sc1 N2 91.05(9)
N3 Sc1 C12 122.14(12)
N1 Sc1 C12 107.17(11)
N2 Sc1 C12 113.44(11)
N3 Sc1 H3 19.5(8)
N1 Sc1 H3 82.4(8)
N2 Sc1 H3 111.4(8)
C12 Sc1 H3 133.8(8)
C3 N1 C20 124.1(2)
C3 N1 Sc1 113.67(18)
C20 N1 Sc1 122.10(18)
C5 N2 C32 126.6(2)
C5 N2 Sc1 118.0(2)
C32 N2 Sc1 114.59(17)
C44 N3 Sc1 145.7(2)
C44 N3 H3 111(2)
Sc1 N3 H3 101(2)
C2 C1 H1A 109.5
C2 C1 H1B 109.5
H1A C1 H1B 109.5
C2 C1 H1C 109.5
H1A C1 H1C 109.5
H1B C1 H1C 109.5
C8 C2 C9 108.7(3)
C8 C2 C1 107.9(3)
C9 C2 C1 105.5(3)
C8 C2 C3 105.6(3)
C9 C2 C3 112.5(3)
C1 C2 C3 116.4(3)
N1 C3 C4 121.1(3)
N1 C3 C2 123.7(3)
C4 C3 C2 114.9(3)
C3 C4 C5 133.4(3)
C3 C4 H4 113.3
C5 C4 H4 113.3
N2 C5 C4 120.4(3)
N2 C5 C6 126.7(3)
C4 C5 C6 112.8(2)
C7 C6 C10 106.5(3)
C7 C6 C11 106.7(3)
C10 C6 C11 109.5(3)
C7 C6 C5 117.6(3)
C10 C6 C5 110.9(2)
C11 C6 C5 105.4(2)
C6 C7 H7A 109.5
C6 C7 H7B 109.5
H7A C7 H7B 109.5
C6 C7 H7C 109.5
H7A C7 H7C 109.5
H7B C7 H7C 109.5
C2 C8 H8A 109.5
C2 C8 H8B 109.5
H8A C8 H8B 109.5
C2 C8 H8C 109.5
H8A C8 H8C 109.5
H8B C8 H8C 109.5
C2 C9 H9A 109.5
C2 C9 H9B 109.5
H9A C9 H9B 109.5
C2 C9 H9C 109.5
H9A C9 H9C 109.5
H9B C9 H9C 109.5
C6 C10 H10A 109.5
C6 C10 H10B 109.5
H10A C10 H10B 109.5
C6 C10 H10C 109.5
H10A C10 H10C 109.5
H10B C10 H10C 109.5
C6 C11 H11A 109.5
C6 C11 H11B 109.5
H11A C11 H11B 109.5
C6 C11 H11C 109.5
H11A C11 H11C 109.5
H11B C11 H11C 109.5
C13 C12 Sc1 165.6(3)
C12 C13 C14 177.6(4)
C15 C14 C19 118.3(3)
C15 C14 C13 121.2(3)
C19 C14 C13 120.5(3)
C14 C15 C16 120.3(4)
C14 C15 H15 119.2
C16 C15 H15 120.5
C17 C16 C15 120.5(4)
C17 C16 H16 119.8
C15 C16 H16 119.8
C18 C17 C16 120.1(4)
C18 C17 H17 120.0
C16 C17 H17 120.0
C17 C18 C19 120.1(4)
C17 C18 H18 120.0
C19 C18 H18 120.0
C18 C19 C14 120.8(3)
C18 C19 H19 119.6
C14 C19 H19 119.6
C25 C20 C21 120.5(3)
C25 C20 N1 120.8(3)
C21 C20 N1 118.5(3)
C22 C21 C20 118.6(3)
C22 C21 C26 119.6(3)
C20 C21 C26 121.8(3)
C23 C22 C21 121.2(3)
C23 C22 H22 119.4
C21 C22 H22 119.4
C22 C23 C24 120.2(3)
C22 C23 H23 119.9
C24 C23 H23 119.9
C23 C24 C25 121.3(4)
C23 C24 H24 119.4
C25 C24 H24 119.4
C24 C25 C20 118.1(3)
C24 C25 C29 118.6(3)
C20 C25 C29 123.3(3)
C28 C26 C27 109.2(3)
C28 C26 C21 112.1(3)
C27 C26 C21 112.6(4)
C28 C26 H26 107.6
C27 C26 H26 107.6
C21 C26 H26 107.6
C26 C27 H27A 109.5
C26 C27 H27B 109.5
H27A C27 H27B 109.5
C26 C27 H27C 109.5
H27A C27 H27C 109.5
H27B C27 H27C 109.5
C26 C28 H28A 109.5
C26 C28 H28B 109.5
H28A C28 H28B 109.5
C26 C28 H28C 109.5
H28A C28 H28C 109.5
H28B C28 H28C 109.5
C25 C29 C31 112.3(3)
C25 C29 C30 112.0(3)
C31 C29 C30 109.1(3)
C25 C29 H29 107.7
C31 C29 H29 107.7
C30 C29 H29 107.7
C29 C30 H30A 109.5
C29 C30 H30B 109.5
H30A C30 H30B 109.5
C29 C30 H30C 109.5
H30A C30 H30C 109.5
H30B C30 H30C 109.5
C29 C31 H31A 109.5
C29 C31 H31B 109.5
H31A C31 H31B 109.5
C29 C31 H31C 109.5
H31A C31 H31C 109.5
H31B C31 H31C 109.5
C33 C32 C37 121.2(3)
C33 C32 N2 119.9(2)
C37 C32 N2 118.6(3)
C34 C33 C32 118.1(3)
C34 C33 C38 118.7(3)
C32 C33 C38 123.1(3)
C35 C34 C33 121.4(3)
C35 C34 H34 119.3
C33 C34 H34 119.3
C36 C35 C34 119.8(3)
C36 C35 H35 120.1
C34 C35 H35 120.1
C35 C36 C37 121.6(3)
C35 C36 H36 119.2
C37 C36 H36 119.2
C36 C37 C32 117.9(3)
C36 C37 C41 117.9(3)
C32 C37 C41 124.2(3)
C40 C38 C33 111.4(3)
C40 C38 C39 109.4(3)
C33 C38 C39 111.5(3)
C40 C38 H38 108.1
C33 C38 H38 108.1
C39 C38 H38 108.1
C38 C39 H39A 109.5
C38 C39 H39B 109.5
H39A C39 H39B 109.5
C38 C39 H39C 109.5
H39A C39 H39C 109.5
H39B C39 H39C 109.5
C38 C40 H40A 109.5
C38 C40 H40B 109.5
H40A C40 H40B 109.5
C38 C40 H40C 109.5
H40A C40 H40C 109.5
H40B C40 H40C 109.5
C37 C41 C42 110.8(3)
C37 C41 C43 113.5(3)
C42 C41 C43 109.4(3)
C37 C41 H41 107.6
C42 C41 H41 107.6
C43 C41 H41 107.6
C41 C42 H42A 109.5
C41 C42 H42B 109.5
H42A C42 H42B 109.5
C41 C42 H42C 109.5
H42A C42 H42C 109.5
H42B C42 H42C 109.5
C41 C43 H43A 109.5
C41 C43 H43B 109.5
H43A C43 H43B 109.5
C41 C43 H43C 109.5
H43A C43 H43C 109.5
H43B C43 H43C 109.5
N3 C44 C45 119.3(3)
N3 C44 C49 121.7(3)
C45 C44 C49 118.9(3)
C46 C45 C44 119.5(3)
C46 C45 C50 118.3(3)
C44 C45 C50 122.1(3)
C47 C46 C45 121.6(3)
C47 C46 H46 119.2
C45 C46 H46 119.2
C48 C47 C46 119.1(3)
C48 C47 H47 120.4
C46 C47 H47 120.4
C47 C48 C49 122.0(3)
C47 C48 H48 119.0
C49 C48 H48 119.0
C48 C49 C44 118.8(3)
C48 C49 C53 119.4(3)
C44 C49 C53 121.8(3)
C45 C50 C51 111.5(3)
C45 C50 C52 111.4(3)
C51 C50 C52 111.4(3)
C45 C50 H50 107.4
C51 C50 H50 107.4
C52 C50 H50 107.4
C50 C51 H51A 109.5
C50 C51 H51B 109.5
H51A C51 H51B 109.5
C50 C51 H51C 109.5
H51A C51 H51C 109.5
H51B C51 H51C 109.5
C50 C52 H52A 109.5
C50 C52 H52B 109.5
H52A C52 H52B 109.5
C50 C52 H52C 109.5
H52A C52 H52C 109.5
H52B C52 H52C 109.5
C49 C53 C54 111.3(3)
C49 C53 C55 113.8(3)
C54 C53 C55 110.2(3)
C49 C53 H53 107.0
C54 C53 H53 107.0
C55 C53 H53 107.0
C53 C54 H54A 109.5
C53 C54 H54B 109.5
H54A C54 H54B 109.5
C53 C54 H54C 109.5
H54A C54 H54C 109.5
H54B C54 H54C 109.5
C53 C55 H55A 109.5
C53 C55 H55B 109.5
H55A C55 H55B 109.5
C53 C55 H55C 109.5
H55A C55 H55C 109.5
H55B C55 H55C 109.5
C57 C56 H56A 109.5
C57 C56 H56B 109.5
H56A C56 H56B 109.5
C57 C56 H56C 109.5
H56A C56 H56C 109.5
H56B C56 H56C 109.5
C56 C57 C58 111.9(6)
C56 C57 H57A 109.2
C58 C57 H57A 109.2
C56 C57 H57B 109.2
C58 C57 H57B 109.2
H57A C57 H57B 107.9
C59 C58 C57 111.2(7)
C59 C58 H58A 109.4
C57 C58 H58A 109.4
C59 C58 H58B 109.4
C57 C58 H58B 109.4
H58A C58 H58B 108.0
C58 C59 C60 109.4(6)
C58 C59 H59A 109.8
C60 C59 H59A 109.8
C58 C59 H59B 109.8
C60 C59 H59B 109.8
H59A C59 H59B 108.3
C59 C60 H60A 109.5
C59 C60 H60B 109.5
H60A C60 H60B 109.5
C59 C60 H60C 109.5
H60A C60 H60C 109.5
H60B C60 H60C 109.5

loop_
_geom_bond_atom_site_label_1
_geom_bond_atom_site_label_2
_geom_bond_distance
Sc1 N3 2.023(3)
Sc1 N1 2.072(2)
Sc1 N2 2.163(2)
Sc1 C12 2.194(3)
Sc1 H3 2.30(3)
N1 C3 1.358(4)
N1 C20 1.439(4)
N2 C5 1.316(4)
N2 C32 1.446(4)
N3 C44 1.401(4)
N3 H3 0.78(3)
C1 C2 1.538(5)
C1 H1A 0.9800
C1 H1B 0.9800
C1 H1C 0.9800
C2 C8 1.530(5)
C2 C9 1.534(5)
C2 C3 1.558(4)
C3 C4 1.389(4)
C4 C5 1.436(4)
C4 H4 0.9500
C5 C6 1.556(4)
C6 C7 1.530(4)
C6 C10 1.542(4)
C6 C11 1.543(4)
C7 H7A 0.9800
C7 H7B 0.9800
C7 H7C 0.9800
C8 H8A 0.9800
C8 H8B 0.9800
C8 H8C 0.9800
C9 H9A 0.9800
C9 H9B 0.9800
C9 H9C 0.9800
C10 H10A 0.9800
C10 H10B 0.9800
C10 H10C 0.9800
C11 H11A 0.9800
C11 H11B 0.9800
C11 H11C 0.9800
C12 C13 1.213(4)
C13 C14 1.445(5)
C14 C15 1.378(5)
C14 C19 1.387(5)
C15 C16 1.390(5)
C15 H15 0.9600
C16 C17 1.361(5)
C16 H16 0.9500
C17 C18 1.361(5)
C17 H17 0.9500
C18 C19 1.382(5)
C18 H18 0.9500
C19 H19 0.9500
C20 C25 1.408(4)
C20 C21 1.412(4)
C21 C22 1.385(5)
C21 C26 1.524(5)
C22 C23 1.371(5)
C22 H22 0.9500
C23 C24 1.377(5)
C23 H23 0.9500
C24 C25 1.393(4)
C24 H24 0.9500
C25 C29 1.521(4)
C26 C28 1.511(5)
C26 C27 1.514(5)
C26 H26 1.0000
C27 H27A 0.9800
C27 H27B 0.9800
C27 H27C 0.9800
C28 H28A 0.9800
C28 H28B 0.9800
C28 H28C 0.9800
C29 C31 1.526(5)
C29 C30 1.531(5)
C29 H29 1.0000
C30 H30A 0.9800
C30 H30B 0.9800
C30 H30C 0.9800
C31 H31A 0.9800
C31 H31B 0.9800
C31 H31C 0.9800
C32 C33 1.399(4)
C32 C37 1.409(4)
C33 C34 1.391(4)
C33 C38 1.526(4)
C34 C35 1.378(5)
C34 H34 0.9500
C35 C36 1.373(5)
C35 H35 0.9500
C36 C37 1.388(5)
C36 H36 0.9500
C37 C41 1.519(5)
C38 C40 1.522(4)
C38 C39 1.538(4)
C38 H38 1.0000
C39 H39A 0.9800
C39 H39B 0.9800
C39 H39C 0.9800
C40 H40A 0.9800
C40 H40B 0.9800
C40 H40C 0.9800
C41 C42 1.527(5)
C41 C43 1.530(5)
C41 H41 1.0000
C42 H42A 0.9800
C42 H42B 0.9800
C42 H42C 0.9800
C43 H43A 0.9800
C43 H43B 0.9800
C43 H43C 0.9800
C44 C45 1.407(4)
C44 C49 1.421(4)
C45 C46 1.387(4)
C45 C50 1.517(4)
C46 C47 1.374(4)
C46 H46 0.9500
C47 C48 1.373(5)
C47 H47 0.9500
C48 C49 1.389(4)
C48 H48 0.9500
C49 C53 1.513(4)
C50 C51 1.520(5)
C50 C52 1.521(5)
C50 H50 1.0000
C51 H51A 0.9800
C51 H51B 0.9800
C51 H51C 0.9800
C52 H52A 0.9800
C52 H52B 0.9800
C52 H52C 0.9800
C53 C54 1.525(5)
C53 C55 1.528(5)
C53 H53 1.0000
C54 H54A 0.9800
C54 H54B 0.9800
C54 H54C 0.9800
C55 H55A 0.9800
C55 H55B 0.9800
C55 H55C 0.9800
C56 C57 1.460(8)
C56 H56A 0.9800
C56 H56B 0.9800
C56 H56C 0.9800
C57 C58 1.638(9)
C57 H57A 0.9900
C57 H57B 0.9900
C58 C59 1.381(8)
C58 H58A 0.9900
C58 H58B 0.9900
C59 C60 1.500(10)
C59 H59A 0.9900
C59 H59B 0.9900
C60 H60A 0.9800
C60 H60B 0.9800
C60 H60C 0.9800

loop_
_geom_torsion_atom_site_label_1
_geom_torsion_atom_site_label_2
_geom_torsion_atom_site_label_3
_geom_torsion_atom_site_label_4
_geom_torsion
N3 Sc1 N1 C3 -163.1(2)
N2 Sc1 N1 C3 -47.1(2)
C12 Sc1 N1 C3 67.9(2)
N3 Sc1 N1 C20 21.2(2)
N2 Sc1 N1 C20 137.2(2)
C12 Sc1 N1 C20 -107.8(2)
N3 Sc1 N2 C5 135.1(2)
N1 Sc1 N2 C5 32.0(2)
C12 Sc1 N2 C5 -77.2(2)
N3 Sc1 N2 C32 -54.6(2)
N1 Sc1 N2 C32 -157.67(19)
C12 Sc1 N2 C32 93.1(2)
N1 Sc1 N3 C44 -143.1(4)
N2 Sc1 N3 C44 120.3(4)
C12 Sc1 N3 C44 -24.3(4)
C20 N1 C3 C4 -148.5(3)
Sc1 N1 C3 C4 35.9(3)
C20 N1 C3 C2 38.6(4)
Sc1 N1 C3 C2 -137.0(2)
C8 C2 C3 N1 89.0(4)
C9 C2 C3 N1 -152.6(3)
C1 C2 C3 N1 -30.7(4)
C8 C2 C3 C4 -84.3(3)
C9 C2 C3 C4 34.1(4)
C1 C2 C3 C4 156.1(3)
N1 C3 C4 C5 8.6(5)
C2 C3 C4 C5 -177.9(3)
C32 N2 C5 C4 -172.4(3)
Sc1 N2 C5 C4 -3.4(3)
C32 N2 C5 C6 11.4(5)
Sc1 N2 C5 C6 -179.6(2)
C3 C4 C5 N2 -28.0(5)
C3 C4 C5 C6 148.6(3)
N2 C5 C6 C7 -8.3(4)
C4 C5 C6 C7 175.4(3)
N2 C5 C6 C10 -131.1(3)
C4 C5 C6 C10 52.5(3)
N2 C5 C6 C11 110.4(3)
C4 C5 C6 C11 -66.0(3)
N3 Sc1 C12 C13 -105.7(12)
N1 Sc1 C12 C13 10.2(13)
N2 Sc1 C12 C13 109.2(12)
C19 C14 C15 C16 0.9(5)
C13 C14 C15 C16 -177.5(3)
C14 C15 C16 C17 0.0(6)
C15 C16 C17 C18 -1.2(6)
C16 C17 C18 C19 1.3(6)
C17 C18 C19 C14 -0.3(6)
C15 C14 C19 C18 -0.8(5)
C13 C14 C19 C18 177.6(3)
C3 N1 C20 C25 -113.0(3)
Sc1 N1 C20 C25 62.2(3)
C3 N1 C20 C21 71.9(4)
Sc1 N1 C20 C21 -112.9(3)
C25 C20 C21 C22 3.5(5)
N1 C20 C21 C22 178.6(3)
C25 C20 C21 C26 -174.9(3)
N1 C20 C21 C26 0.3(5)
C20 C21 C22 C23 -1.8(5)
C26 C21 C22 C23 176.5(3)
C21 C22 C23 C24 -0.3(6)
C22 C23 C24 C25 0.8(6)
C23 C24 C25 C20 0.8(5)
C23 C24 C25 C29 179.6(3)
C21 C20 C25 C24 -2.9(5)
N1 C20 C25 C24 -177.9(3)
C21 C20 C25 C29 178.4(3)
N1 C20 C25 C29 3.3(4)
C22 C21 C26 C28 -54.9(5)
C20 C21 C26 C28 123.4(3)
C22 C21 C26 C27 68.7(5)
C20 C21 C26 C27 -113.0(4)
C24 C25 C29 C31 -58.9(4)
C20 C25 C29 C31 119.8(3)
C24 C25 C29 C30 64.2(4)
C20 C25 C29 C30 -117.1(3)
C5 N2 C32 C33 -102.8(3)
Sc1 N2 C32 C33 87.9(3)
C5 N2 C32 C37 83.0(4)
Sc1 N2 C32 C37 -86.4(3)
C37 C32 C33 C34 -0.9(4)
N2 C32 C33 C34 -175.0(3)
C37 C32 C33 C38 -179.8(3)
N2 C32 C33 C38 6.1(4)
C32 C33 C34 C35 -0.3(5)
C38 C33 C34 C35 178.6(3)
C33 C34 C35 C36 0.8(5)
C34 C35 C36 C37 0.1(5)
C35 C36 C37 C32 -1.3(5)
C35 C36 C37 C41 179.1(3)
C33 C32 C37 C36 1.7(4)
N2 C32 C37 C36 175.9(3)
C33 C32 C37 C41 -178.7(3)
N2 C32 C37 C41 -4.6(4)
C34 C33 C38 C40 57.2(4)
C32 C33 C38 C40 -123.9(3)
C34 C33 C38 C39 -65.3(4)
C32 C33 C38 C39 113.6(3)
C36 C37 C41 C42 -68.0(4)
C32 C37 C41 C42 112.5(3)
C36 C37 C41 C43 55.5(4)
C32 C37 C41 C43 -124.0(3)
Sc1 N3 C44 C45 -34.1(5)
Sc1 N3 C44 C49 144.1(3)
N3 C44 C45 C46 180.0(3)
C49 C44 C45 C46 1.7(4)
N3 C44 C45 C50 0.4(4)
C49 C44 C45 C50 -177.8(3)
C44 C45 C46 C47 -0.6(5)
C50 C45 C46 C47 179.0(3)
C45 C46 C47 C48 -0.7(5)
C46 C47 C48 C49 0.8(5)
C47 C48 C49 C44 0.3(5)
C47 C48 C49 C53 179.0(3)
N3 C44 C49 C48 -179.8(3)
C45 C44 C49 C48 -1.6(4)
N3 C44 C49 C53 1.6(4)
C45 C44 C49 C53 179.8(3)
C46 C45 C50 C51 -64.1(4)
C44 C45 C50 C51 115.5(4)
C46 C45 C50 C52 61.0(4)
C44 C45 C50 C52 -119.4(3)
C48 C49 C53 C54 -88.0(4)
C44 C49 C53 C54 90.6(4)
C48 C49 C53 C55 37.3(4)
C44 C49 C53 C55 -144.0(3)
C56 C57 C58 C59 172.4(6)
C57 C58 C59 C60 173.9(5)
